data_4063894
loop_
_publ_author_name
'Hyder, Iqbal'
'Jim\'enez-Tenorio, Manuel'
'Puerta, M. Carmen'
'Valerga, Pedro'

_publ_section_title
;
 Nucleophilic Addition Reactions to Allenylidene Complexes of Ruthenium
 Bearing Hemilabile P,N Ligands: Isolation of the Vinylcarbene Complex
 [Cp*Ru&#x2550;CHCH&#x2550;CPh2(iPr2PNHPy)][PF6]
;
_journal_issue 4
_journal_name_full Organometallics
_journal_page_first 726
_journal_paper_doi 10.1021/om101013j
_journal_volume 30
_journal_year 2011
_chemical_formula_moiety 'C22 H34 N2 O P Ru, F6 P'
_chemical_formula_sum 'C22 H34 F6 N2 O P2 Ru'
_chemical_formula_weight 619.52
_chemical_name_common
;
[Ru{\h^5^-C~5~(CH~3~)~5~}{\k^2^ P,N- ^i^Pr~2~PNHpy}][PF~6~]
;
_chemical_name_systematic
;
Carbonyl-(Pentahapto-pentamethylcyclopentadienyl)-(2-diisopropylphosphineamine
-pyridine)-ruthenium (II) hexafluorophosphate
;
_space_group_IT_number 14
_symmetry_cell_setting monoclinic
_symmetry_Int_Tables_number 14
_symmetry_space_group_name_Hall '-P 2ybc'
_symmetry_space_group_name_H-M 'P 1 21/c 1'
_atom_sites_solution_hydrogens geom
_atom_sites_solution_primary direct
_atom_sites_solution_secondary difmap
_audit_creation_method SHELXL-97
_cell_angle_alpha 90.00
_cell_angle_beta 100.4130(10)
_cell_angle_gamma 90.00
_cell_formula_units_Z 4
_cell_length_a 11.7839(7)
_cell_length_b 15.3362(9)
_cell_length_c 14.5275(9)
_cell_measurement_reflns_used 9121
_cell_measurement_temperature 100(2)
_cell_measurement_theta_max 25.052
_cell_measurement_theta_min 2.445
_cell_volume 2582.2(3)
_computing_cell_refinement 'Bruker SAINT +'
_computing_data_collection 'Bruker SMART'
_computing_data_reduction 'Bruker SAINT +, SADABS, XPREP'
_computing_molecular_graphics 'ORTEP-3 vers. 1.08 (L.J. Faruggia, 1997)'
_computing_publication_material 'SHELXL-97 (Sheldrick, 1997)'
_computing_structure_refinement 'SHELXL-97 (Sheldrick, 1997)'
_computing_structure_solution 'SHELXS-97 (Sheldrick, 1990)'
_diffrn_ambient_temperature 100(2)
_diffrn_measured_fraction_theta_full 0.998
_diffrn_measured_fraction_theta_max 0.998
_diffrn_measurement_method '1700 omega scan frames, 0.3 deg, 10 sec'
_diffrn_radiation_monochromator graphite
_diffrn_radiation_probe x-ray
_diffrn_radiation_type MoK\a
_diffrn_radiation_wavelength 0.71073
_diffrn_reflns_av_R_equivalents 0.0284
_diffrn_reflns_av_sigmaI/netI 0.0250
_diffrn_reflns_limit_h_max 14
_diffrn_reflns_limit_h_min -14
_diffrn_reflns_limit_k_max 16
_diffrn_reflns_limit_k_min -18
_diffrn_reflns_limit_l_max 16
_diffrn_reflns_limit_l_min -17
_diffrn_reflns_number 17983
_diffrn_reflns_theta_full 25.07
_diffrn_reflns_theta_max 25.07
_diffrn_reflns_theta_min 1.76
_diffrn_source 'fine-focus sealed tube'
_diffrn_source_type 'Bruker SMART APEX'
_diffrn_standards_decay_% 0.0022
_diffrn_standards_number 0
_exptl_absorpt_coefficient_mu 0.792
_exptl_absorpt_correction_T_max 1.000
_exptl_absorpt_correction_T_min 0.836
_exptl_absorpt_correction_type multi-scan
_exptl_absorpt_process_details '(SADABS; Sheldrick, 2004)'
_exptl_crystal_colour green
_exptl_crystal_density_diffrn 1.594
_exptl_crystal_density_method 'not measured'
_exptl_crystal_description plate
_exptl_crystal_F_000 1264
_exptl_crystal_size_max 0.27
_exptl_crystal_size_mid 0.21
_exptl_crystal_size_min 0.10
_refine_diff_density_max 1.345
_refine_diff_density_min -0.256
_refine_diff_density_rms 0.072
_refine_ls_extinction_method none
_refine_ls_goodness_of_fit_ref 1.066
_refine_ls_hydrogen_treatment mixed
_refine_ls_matrix_type full
_refine_ls_number_parameters 319
_refine_ls_number_reflns 4578
_refine_ls_number_restraints 0
_refine_ls_restrained_S_all 1.066
_refine_ls_R_factor_all 0.0349
_refine_ls_R_factor_gt 0.0334
_refine_ls_shift/su_max 0.001
_refine_ls_shift/su_mean 0.000
_refine_ls_structure_factor_coef Fsqd
_refine_ls_weighting_details 'calc w=1/[\s^2^(Fo^2^)+(0.0295P)^2^+5.3965P] where P=(Fo^2^+2Fc^2^)/3'
_refine_ls_weighting_scheme calc
_refine_ls_wR_factor_gt 0.0761
_refine_ls_wR_factor_ref 0.0770
_reflns_number_gt 4443
_reflns_number_total 4578
_reflns_threshold_expression >2sigma(I)
_cod_data_source_file om101013j_si_002.cif
_cod_data_source_block pv0612
_cod_original_sg_symbol_H-M 'P 21/c'
_cod_database_code 4063894

loop_
_symmetry_equiv_pos_as_xyz
'x, y, z'
'-x, y+1/2, -z+1/2'
'-x, -y, -z'
'x, -y-1/2, z-1/2'

loop_
_atom_site_label
_atom_site_type_symbol
_atom_site_fract_x
_atom_site_fract_y
_atom_site_fract_z
_atom_site_U_iso_or_equiv
_atom_site_adp_type
_atom_site_occupancy
_atom_site_symmetry_multiplicity
_atom_site_calc_flag
_atom_site_refinement_flags
Ru1 Ru 0.710040(19) 0.124084(14) 0.846473(15) 0.01400(8) Uani 1 1 d .
P1 P 0.83341(6) 0.20986(5) 0.94837(5) 0.01520(16) Uani 1 1 d .
O1 O 0.6351(2) 0.26795(16) 0.70976(16) 0.0364(6) Uani 1 1 d .
N1 N 0.9539(2) 0.20610(16) 0.89979(18) 0.0186(5) Uani 1 1 d .
H1 H 1.008(3) 0.232(2) 0.921(3) 0.028 Uiso 1 1 d .
N2 N 0.8672(2) 0.10010(15) 0.79744(16) 0.0157(5) Uani 1 1 d .
C1 C 0.6591(2) 0.01474(19) 0.9351(2) 0.0187(6) Uani 1 1 d .
C2 C 0.5824(2) 0.08805(19) 0.9342(2) 0.0180(6) Uani 1 1 d .
C3 C 0.5242(2) 0.10053(19) 0.8398(2) 0.0182(6) Uani 1 1 d .
C4 C 0.5657(2) 0.0352(2) 0.7824(2) 0.0203(6) Uani 1 1 d .
C5 C 0.6461(2) -0.01747(19) 0.8419(2) 0.0191(6) Uani 1 1 d .
C6 C 0.7188(3) -0.0322(2) 1.0209(2) 0.0246(7) Uani 1 1 d .
H6A H 0.6676 -0.0774 1.0382 0.037 Uiso 1 1 calc R
H6B H 0.7381 0.0094 1.0726 0.037 Uiso 1 1 calc R
H6C H 0.7897 -0.0593 1.0082 0.037 Uiso 1 1 calc R
C7 C 0.5563(3) 0.1332(2) 1.0192(2) 0.0230(7) Uani 1 1 d .
H7A H 0.5116 0.0943 1.0525 0.035 Uiso 1 1 calc R
H7B H 0.5116 0.1862 1.0003 0.035 Uiso 1 1 calc R
H7C H 0.6287 0.1489 1.0606 0.035 Uiso 1 1 calc R
C8 C 0.4285(3) 0.1636(2) 0.8071(2) 0.0268(7) Uani 1 1 d .
H8A H 0.3542 0.1353 0.8079 0.040 Uiso 1 1 calc R
H8B H 0.4320 0.1825 0.7433 0.040 Uiso 1 1 calc R
H8C H 0.4367 0.2144 0.8488 0.040 Uiso 1 1 calc R
C9 C 0.5185(3) 0.0197(2) 0.6800(2) 0.0269(7) Uani 1 1 d .
H9A H 0.5774 -0.0089 0.6508 0.040 Uiso 1 1 calc R
H9B H 0.4973 0.0756 0.6490 0.040 Uiso 1 1 calc R
H9C H 0.4501 -0.0177 0.6738 0.040 Uiso 1 1 calc R
C10 C 0.7017(3) -0.0987(2) 0.8144(2) 0.0262(7) Uani 1 1 d .
H10A H 0.7844 -0.0974 0.8405 0.039 Uiso 1 1 calc R
H10B H 0.6907 -0.1022 0.7460 0.039 Uiso 1 1 calc R
H10C H 0.6664 -0.1496 0.8386 0.039 Uiso 1 1 calc R
C11 C 0.6722(3) 0.2152(2) 0.7626(2) 0.0219(7) Uani 1 1 d .
C12 C 0.9637(2) 0.14532(18) 0.83259(19) 0.0163(6) Uani 1 1 d .
C13 C 1.0673(3) 0.13278(19) 0.8000(2) 0.0190(6) Uani 1 1 d .
H13 H 1.1349 0.1638 0.8272 0.023 Uiso 1 1 calc R
C14 C 1.0698(3) 0.07512(19) 0.7282(2) 0.0208(6) Uani 1 1 d .
H14 H 1.1391 0.0659 0.7049 0.025 Uiso 1 1 calc R
C15 C 0.9696(3) 0.0303(2) 0.6899(2) 0.0214(6) Uani 1 1 d .
H15 H 0.9693 -0.0094 0.6396 0.026 Uiso 1 1 calc R
C16 C 0.8719(3) 0.04441(19) 0.7259(2) 0.0193(6) Uani 1 1 d .
H16 H 0.8038 0.0136 0.6994 0.023 Uiso 1 1 calc R
C17 C 0.8827(3) 0.16672(19) 1.06805(19) 0.0185(6) Uani 1 1 d .
H17 H 0.8130 0.1470 1.0926 0.022 Uiso 1 1 calc R
C18 C 0.9570(3) 0.0865(2) 1.0600(2) 0.0236(7) Uani 1 1 d .
H18A H 1.0332 0.1050 1.0493 0.035 Uiso 1 1 calc R
H18B H 0.9198 0.0503 1.0076 0.035 Uiso 1 1 calc R
H18C H 0.9658 0.0527 1.1181 0.035 Uiso 1 1 calc R
C19 C 0.9484(3) 0.2306(2) 1.1387(2) 0.0270(7) Uani 1 1 d .
H19A H 0.9740 0.2008 1.1985 0.040 Uiso 1 1 calc R
H19B H 0.8977 0.2793 1.1479 0.040 Uiso 1 1 calc R
H19C H 1.0157 0.2530 1.1152 0.040 Uiso 1 1 calc R
C20 C 0.8103(3) 0.32694(18) 0.9647(2) 0.0209(6) Uani 1 1 d .
H20 H 0.8756 0.3484 1.0132 0.025 Uiso 1 1 calc R
C21 C 0.8096(3) 0.3811(2) 0.8766(2) 0.0291(7) Uani 1 1 d .
H21A H 0.7405 0.3671 0.8305 0.044 Uiso 1 1 calc R
H21B H 0.8786 0.3677 0.8504 0.044 Uiso 1 1 calc R
H21C H 0.8092 0.4432 0.8923 0.044 Uiso 1 1 calc R
C22 C 0.6992(3) 0.3403(2) 1.0033(3) 0.0308(8) Uani 1 1 d .
H22A H 0.6896 0.4024 1.0158 0.046 Uiso 1 1 calc R
H22B H 0.7035 0.3072 1.0616 0.046 Uiso 1 1 calc R
H22C H 0.6333 0.3198 0.9574 0.046 Uiso 1 1 calc R
P2 P 0.76668(7) 0.65732(5) 0.01395(6) 0.02249(18) Uani 1 1 d .
F1 F 0.89723(18) 0.63149(16) 0.01125(18) 0.0524(6) Uani 1 1 d .
F2 F 0.7388(2) 0.55952(14) 0.03575(17) 0.0515(6) Uani 1 1 d .
F3 F 0.7998(2) 0.75584(14) -0.00484(18) 0.0565(7) Uani 1 1 d .
F4 F 0.8067(3) 0.67383(18) 0.12352(16) 0.0694(8) Uani 1 1 d .
F5 F 0.6395(2) 0.68429(18) 0.0167(2) 0.0738(9) Uani 1 1 d .
F6 F 0.7338(2) 0.63988(17) -0.09402(15) 0.0513(6) Uani 1 1 d .

loop_
_atom_site_aniso_label
_atom_site_aniso_U_11
_atom_site_aniso_U_22
_atom_site_aniso_U_33
_atom_site_aniso_U_23
_atom_site_aniso_U_13
_atom_site_aniso_U_12
Ru1 0.01581(13) 0.01490(13) 0.01130(13) 0.00050(9) 0.00245(9) -0.00038(9)
P1 0.0185(4) 0.0136(4) 0.0139(4) -0.0009(3) 0.0043(3) -0.0014(3)
O1 0.0489(15) 0.0341(14) 0.0245(13) 0.0129(11) 0.0019(11) 0.0061(12)
N1 0.0186(13) 0.0191(13) 0.0184(13) -0.0055(10) 0.0041(11) -0.0054(10)
N2 0.0169(12) 0.0163(12) 0.0142(12) 0.0012(9) 0.0034(10) 0.0002(9)
C1 0.0192(14) 0.0183(15) 0.0183(15) 0.0024(12) 0.0022(12) -0.0058(12)
C2 0.0173(14) 0.0210(15) 0.0164(14) 0.0012(12) 0.0048(12) -0.0057(12)
C3 0.0160(14) 0.0207(15) 0.0181(15) -0.0003(12) 0.0033(12) -0.0026(12)
C4 0.0177(15) 0.0229(16) 0.0205(15) -0.0001(12) 0.0041(12) -0.0066(12)
C5 0.0174(14) 0.0178(15) 0.0221(15) -0.0010(12) 0.0037(12) -0.0070(12)
C6 0.0260(16) 0.0248(16) 0.0212(16) 0.0076(13) -0.0005(13) -0.0061(13)
C7 0.0224(16) 0.0299(17) 0.0178(15) -0.0026(13) 0.0061(13) -0.0054(13)
C8 0.0246(17) 0.0331(18) 0.0226(16) 0.0020(14) 0.0040(13) 0.0046(14)
C9 0.0250(17) 0.0360(19) 0.0187(16) -0.0059(14) 0.0015(13) -0.0027(14)
C10 0.0290(17) 0.0195(16) 0.0303(17) -0.0029(13) 0.0057(14) -0.0020(13)
C11 0.0253(16) 0.0257(16) 0.0153(15) 0.0022(13) 0.0048(13) -0.0008(13)
C12 0.0213(15) 0.0129(13) 0.0142(14) 0.0033(11) 0.0023(12) 0.0019(11)
C13 0.0191(15) 0.0204(15) 0.0171(14) 0.0026(12) 0.0020(12) 0.0002(12)
C14 0.0209(15) 0.0223(15) 0.0209(15) 0.0025(12) 0.0079(13) 0.0047(12)
C15 0.0250(16) 0.0204(15) 0.0199(15) -0.0027(12) 0.0069(13) 0.0018(12)
C16 0.0227(15) 0.0179(15) 0.0165(14) 0.0009(12) 0.0017(12) -0.0019(12)
C17 0.0225(15) 0.0180(15) 0.0150(14) 0.0005(11) 0.0037(12) -0.0028(12)
C18 0.0252(16) 0.0229(16) 0.0208(16) 0.0022(13) -0.0009(13) -0.0001(13)
C19 0.0351(18) 0.0275(17) 0.0167(15) -0.0047(13) 0.0003(14) -0.0044(14)
C20 0.0286(17) 0.0138(14) 0.0214(16) -0.0035(12) 0.0073(13) -0.0012(12)
C21 0.040(2) 0.0171(16) 0.0325(19) 0.0036(13) 0.0113(16) -0.0011(14)
C22 0.0374(19) 0.0191(16) 0.041(2) -0.0028(14) 0.0192(16) 0.0014(14)
P2 0.0259(4) 0.0185(4) 0.0229(4) -0.0014(3) 0.0040(3) -0.0044(3)
F1 0.0267(11) 0.0620(16) 0.0664(16) 0.0098(12) 0.0027(11) 0.0019(10)
F2 0.0621(15) 0.0263(11) 0.0635(16) 0.0077(10) 0.0043(12) -0.0175(10)
F3 0.0654(16) 0.0254(11) 0.0681(16) 0.0155(11) -0.0164(13) -0.0137(11)
F4 0.115(2) 0.0658(18) 0.0263(12) -0.0103(12) 0.0106(14) -0.0311(17)
F5 0.0423(14) 0.0627(17) 0.123(3) -0.0212(17) 0.0336(16) 0.0131(13)
F6 0.0553(15) 0.0687(16) 0.0261(11) -0.0070(11) -0.0028(10) -0.0072(12)

loop_
_atom_type_symbol
_atom_type_description
_atom_type_scat_dispersion_real
_atom_type_scat_dispersion_imag
_atom_type_scat_source
C C 0.0033 0.0016 'International Tables Vol C Tables 4.2.6.8 and 6.1.1.4'
H H 0.0000 0.0000 'International Tables Vol C Tables 4.2.6.8 and 6.1.1.4'
N N 0.0061 0.0033 'International Tables Vol C Tables 4.2.6.8 and 6.1.1.4'
O O 0.0106 0.0060 'International Tables Vol C Tables 4.2.6.8 and 6.1.1.4'
F F 0.0171 0.0103 'International Tables Vol C Tables 4.2.6.8 and 6.1.1.4'
P P 0.1023 0.0942 'International Tables Vol C Tables 4.2.6.8 and 6.1.1.4'
Ru Ru -1.2594 0.8363 'International Tables Vol C Tables 4.2.6.8 and 6.1.1.4'

loop_
_geom_angle_atom_site_label_1
_geom_angle_atom_site_label_2
_geom_angle_atom_site_label_3
_geom_angle
C11 Ru1 N2 91.77(11)
C11 Ru1 C3 88.61(12)
N2 Ru1 C3 150.78(10)
C11 Ru1 C2 117.34(12)
N2 Ru1 C2 150.68(10)
C3 Ru1 C2 37.84(10)
C11 Ru1 C4 96.38(12)
N2 Ru1 C4 113.27(10)
C3 Ru1 C4 37.86(11)
C2 Ru1 C4 62.88(10)
C11 Ru1 C1 151.17(12)
N2 Ru1 C1 113.48(10)
C3 Ru1 C1 62.57(11)
C2 Ru1 C1 37.58(11)
C4 Ru1 C1 61.74(11)
C11 Ru1 P1 92.32(10)
N2 Ru1 P1 80.04(7)
C3 Ru1 P1 129.15(8)
C2 Ru1 P1 100.91(8)
C4 Ru1 P1 163.74(8)
C1 Ru1 P1 105.12(8)
C11 Ru1 C5 130.95(12)
N2 Ru1 C5 97.33(10)
C3 Ru1 C5 61.67(11)
C2 Ru1 C5 61.71(11)
C4 Ru1 C5 36.29(11)
C1 Ru1 C5 36.38(10)
P1 Ru1 C5 136.71(8)
N1 P1 C20 103.97(13)
N1 P1 C17 103.53(13)
C20 P1 C17 104.85(13)
N1 P1 Ru1 101.10(9)
C20 P1 Ru1 123.54(11)
C17 P1 Ru1 117.11(10)
C12 N1 P1 120.3(2)
C12 N1 H1 117(3)
P1 N1 H1 121(3)
C12 N2 C16 117.7(2)
C12 N2 Ru1 120.52(18)
C16 N2 Ru1 121.59(19)
C5 C1 C2 107.7(3)
C5 C1 C6 125.3(3)
C2 C1 C6 125.5(3)
C5 C1 Ru1 73.13(16)
C2 C1 Ru1 69.31(15)
C6 C1 Ru1 134.1(2)
C3 C2 C1 107.7(2)
C3 C2 C7 126.5(3)
C1 C2 C7 125.2(3)
C3 C2 Ru1 70.86(15)
C1 C2 Ru1 73.11(16)
C7 C2 Ru1 128.5(2)
C2 C3 C4 107.9(3)
C2 C3 C8 126.4(3)
C4 C3 C8 125.4(3)
C2 C3 Ru1 71.31(16)
C4 C3 Ru1 72.68(16)
C8 C3 Ru1 126.4(2)
C5 C4 C3 107.6(3)
C5 C4 C9 126.8(3)
C3 C4 C9 125.1(3)
C5 C4 Ru1 73.70(16)
C3 C4 Ru1 69.46(16)
C9 C4 Ru1 128.4(2)
C4 C5 C1 109.2(3)
C4 C5 C10 126.1(3)
C1 C5 C10 124.5(3)
C4 C5 Ru1 70.00(16)
C1 C5 Ru1 70.49(16)
C10 C5 Ru1 129.7(2)
C1 C6 H6A 109.5
C1 C6 H6B 109.5
H6A C6 H6B 109.5
C1 C6 H6C 109.5
H6A C6 H6C 109.5
H6B C6 H6C 109.5
C2 C7 H7A 109.5
C2 C7 H7B 109.5
H7A C7 H7B 109.5
C2 C7 H7C 109.5
H7A C7 H7C 109.5
H7B C7 H7C 109.5
C3 C8 H8A 109.5
C3 C8 H8B 109.5
H8A C8 H8B 109.5
C3 C8 H8C 109.5
H8A C8 H8C 109.5
H8B C8 H8C 109.5
C4 C9 H9A 109.5
C4 C9 H9B 109.5
H9A C9 H9B 109.5
C4 C9 H9C 109.5
H9A C9 H9C 109.5
H9B C9 H9C 109.5
C5 C10 H10A 109.5
C5 C10 H10B 109.5
H10A C10 H10B 109.5
C5 C10 H10C 109.5
H10A C10 H10C 109.5
H10B C10 H10C 109.5
O1 C11 Ru1 171.5(3)
N2 C12 N1 116.4(3)
N2 C12 C13 121.8(3)
N1 C12 C13 121.7(3)
C14 C13 C12 119.1(3)
C14 C13 H13 120.5
C12 C13 H13 120.5
C13 C14 C15 119.3(3)
C13 C14 H14 120.3
C15 C14 H14 120.3
C16 C15 C14 118.7(3)
C16 C15 H15 120.6
C14 C15 H15 120.6
N2 C16 C15 123.3(3)
N2 C16 H16 118.4
C15 C16 H16 118.4
C19 C17 C18 109.9(3)
C19 C17 P1 115.9(2)
C18 C17 P1 107.64(19)
C19 C17 H17 107.7
C18 C17 H17 107.7
P1 C17 H17 107.7
C17 C18 H18A 109.5
C17 C18 H18B 109.5
H18A C18 H18B 109.5
C17 C18 H18C 109.5
H18A C18 H18C 109.5
H18B C18 H18C 109.5
C17 C19 H19A 109.5
C17 C19 H19B 109.5
H19A C19 H19B 109.5
C17 C19 H19C 109.5
H19A C19 H19C 109.5
H19B C19 H19C 109.5
C21 C20 C22 111.1(3)
C21 C20 P1 113.7(2)
C22 C20 P1 109.6(2)
C21 C20 H20 107.4
C22 C20 H20 107.4
P1 C20 H20 107.4
C20 C21 H21A 109.5
C20 C21 H21B 109.5
H21A C21 H21B 109.5
C20 C21 H21C 109.5
H21A C21 H21C 109.5
H21B C21 H21C 109.5
C20 C22 H22A 109.5
C20 C22 H22B 109.5
H22A C22 H22B 109.5
C20 C22 H22C 109.5
H22A C22 H22C 109.5
H22B C22 H22C 109.5
F5 P2 F6 90.34(16)
F5 P2 F2 90.64(15)
F6 P2 F2 90.90(14)
F5 P2 F1 179.02(15)
F6 P2 F1 89.91(14)
F2 P2 F1 90.31(13)
F5 P2 F3 91.11(15)
F6 P2 F3 90.82(14)
F2 P2 F3 177.54(14)
F1 P2 F3 87.93(14)
F5 P2 F4 92.55(17)
F6 P2 F4 177.11(16)
F2 P2 F4 89.16(14)
F1 P2 F4 87.20(16)
F3 P2 F4 89.03(14)

loop_
_geom_bond_atom_site_label_1
_geom_bond_atom_site_label_2
_geom_bond_distance
Ru1 C11 1.855(3)
Ru1 N2 2.133(2)
Ru1 C3 2.204(3)
Ru1 C2 2.210(3)
Ru1 C4 2.247(3)
Ru1 C1 2.260(3)
Ru1 P1 2.2929(8)
Ru1 C5 2.295(3)
P1 N1 1.697(3)
P1 C20 1.838(3)
P1 C17 1.853(3)
O1 C11 1.146(4)
N1 C12 1.370(4)
N1 H1 0.76(4)
N2 C12 1.351(4)
N2 C16 1.355(4)
C1 C5 1.423(4)
C1 C2 1.441(4)
C1 C6 1.501(4)
C2 C3 1.431(4)
C2 C7 1.496(4)
C3 C4 1.444(4)
C3 C8 1.497(4)
C4 C5 1.415(4)
C4 C9 1.509(4)
C5 C10 1.495(4)
C6 H6A 0.9800
C6 H6B 0.9800
C6 H6C 0.9800
C7 H7A 0.9800
C7 H7B 0.9800
C7 H7C 0.9800
C8 H8A 0.9800
C8 H8B 0.9800
C8 H8C 0.9800
C9 H9A 0.9800
C9 H9B 0.9800
C9 H9C 0.9800
C10 H10A 0.9800
C10 H10B 0.9800
C10 H10C 0.9800
C12 C13 1.400(4)
C13 C14 1.372(4)
C13 H13 0.9500
C14 C15 1.392(4)
C14 H14 0.9500
C15 C16 1.365(4)
C15 H15 0.9500
C16 H16 0.9500
C17 C19 1.526(4)
C17 C18 1.527(4)
C17 H17 1.0000
C18 H18A 0.9800
C18 H18B 0.9800
C18 H18C 0.9800
C19 H19A 0.9800
C19 H19B 0.9800
C19 H19C 0.9800
C20 C21 1.524(4)
C20 C22 1.529(4)
C20 H20 1.0000
C21 H21A 0.9800
C21 H21B 0.9800
C21 H21C 0.9800
C22 H22A 0.9800
C22 H22B 0.9800
C22 H22C 0.9800
P2 F5 1.562(2)
P2 F6 1.569(2)
P2 F2 1.580(2)
P2 F1 1.596(2)
P2 F3 1.596(2)
P2 F4 1.597(2)

loop_
_geom_torsion_atom_site_label_1
_geom_torsion_atom_site_label_2
_geom_torsion_atom_site_label_3
_geom_torsion_atom_site_label_4
_geom_torsion
C11 Ru1 P1 N1 -82.07(13)
N2 Ru1 P1 N1 9.32(11)
C3 Ru1 P1 N1 -172.16(13)
C2 Ru1 P1 N1 159.51(12)
C4 Ru1 P1 N1 155.5(3)
C1 Ru1 P1 N1 121.13(12)
C5 Ru1 P1 N1 99.46(14)
C11 Ru1 P1 C20 33.10(15)
N2 Ru1 P1 C20 124.49(13)
C3 Ru1 P1 C20 -56.99(15)
C2 Ru1 P1 C20 -85.32(14)
C4 Ru1 P1 C20 -89.3(3)
C1 Ru1 P1 C20 -123.70(14)
C5 Ru1 P1 C20 -145.37(15)
C11 Ru1 P1 C17 166.32(14)
N2 Ru1 P1 C17 -102.29(12)
C3 Ru1 P1 C17 76.23(15)
C2 Ru1 P1 C17 47.90(13)
C4 Ru1 P1 C17 43.9(3)
C1 Ru1 P1 C17 9.52(13)
C5 Ru1 P1 C17 -12.15(16)
C20 P1 N1 C12 -142.9(2)
C17 P1 N1 C12 107.7(2)
Ru1 P1 N1 C12 -14.0(2)
C11 Ru1 N2 C12 85.5(2)
C3 Ru1 N2 C12 175.8(2)
C2 Ru1 N2 C12 -101.2(3)
C4 Ru1 N2 C12 -176.8(2)
C1 Ru1 N2 C12 -108.9(2)
P1 Ru1 N2 C12 -6.59(19)
C5 Ru1 N2 C12 -142.9(2)
C11 Ru1 N2 C16 -89.6(2)
C3 Ru1 N2 C16 0.7(3)
C2 Ru1 N2 C16 83.8(3)
C4 Ru1 N2 C16 8.2(2)
C1 Ru1 N2 C16 76.1(2)
P1 Ru1 N2 C16 178.4(2)
C5 Ru1 N2 C16 42.1(2)
C11 Ru1 C1 C5 80.0(3)
N2 Ru1 C1 C5 -69.20(19)
C3 Ru1 C1 C5 78.64(18)
C2 Ru1 C1 C5 117.0(2)
C4 Ru1 C1 C5 35.60(17)
P1 Ru1 C1 C5 -154.73(15)
C11 Ru1 C1 C2 -37.0(3)
N2 Ru1 C1 C2 173.84(16)
C3 Ru1 C1 C2 -38.32(16)
C4 Ru1 C1 C2 -81.36(18)
P1 Ru1 C1 C2 88.31(16)
C5 Ru1 C1 C2 -117.0(2)
C11 Ru1 C1 C6 -156.9(3)
N2 Ru1 C1 C6 54.0(3)
C3 Ru1 C1 C6 -158.2(3)
C2 Ru1 C1 C6 -119.9(4)
C4 Ru1 C1 C6 158.8(3)
P1 Ru1 C1 C6 -31.6(3)
C5 Ru1 C1 C6 123.2(4)
C5 C1 C2 C3 -0.7(3)
C6 C1 C2 C3 -167.0(3)
Ru1 C1 C2 C3 62.83(19)
C5 C1 C2 C7 170.8(3)
C6 C1 C2 C7 4.5(5)
Ru1 C1 C2 C7 -125.6(3)
C5 C1 C2 Ru1 -63.52(19)
C6 C1 C2 Ru1 130.1(3)
C11 Ru1 C2 C3 44.7(2)
N2 Ru1 C2 C3 -127.8(2)
C4 Ru1 C2 C3 -38.13(17)
C1 Ru1 C2 C3 -116.2(2)
P1 Ru1 C2 C3 143.13(15)
C5 Ru1 C2 C3 -79.30(18)
C11 Ru1 C2 C1 160.93(17)
N2 Ru1 C2 C1 -11.6(3)
C3 Ru1 C2 C1 116.2(2)
C4 Ru1 C2 C1 78.07(18)
P1 Ru1 C2 C1 -100.66(16)
C5 Ru1 C2 C1 36.90(16)
C11 Ru1 C2 C7 -77.2(3)
N2 Ru1 C2 C7 110.3(3)
C3 Ru1 C2 C7 -121.9(3)
C4 Ru1 C2 C7 -160.0(3)
C1 Ru1 C2 C7 121.9(3)
P1 Ru1 C2 C7 21.2(3)
C5 Ru1 C2 C7 158.8(3)
C1 C2 C3 C4 -0.4(3)
C7 C2 C3 C4 -171.8(3)
Ru1 C2 C3 C4 63.93(19)
C1 C2 C3 C8 173.7(3)
C7 C2 C3 C8 2.3(5)
Ru1 C2 C3 C8 -122.0(3)
C1 C2 C3 Ru1 -64.31(19)
C7 C2 C3 Ru1 124.3(3)
C11 Ru1 C3 C2 -141.29(19)
N2 Ru1 C3 C2 127.6(2)
C4 Ru1 C3 C2 116.4(2)
C1 Ru1 C3 C2 38.06(17)
P1 Ru1 C3 C2 -49.4(2)
C5 Ru1 C3 C2 79.42(18)
C11 Ru1 C3 C4 102.27(18)
N2 Ru1 C3 C4 11.1(3)
C2 Ru1 C3 C4 -116.4(2)
C1 Ru1 C3 C4 -78.38(18)
P1 Ru1 C3 C4 -165.87(13)
C5 Ru1 C3 C4 -37.02(17)
C11 Ru1 C3 C8 -19.3(3)
N2 Ru1 C3 C8 -110.5(3)
C2 Ru1 C3 C8 121.9(3)
C4 Ru1 C3 C8 -121.6(3)
C1 Ru1 C3 C8 160.0(3)
P1 Ru1 C3 C8 72.5(3)
C5 Ru1 C3 C8 -158.6(3)
C2 C3 C4 C5 1.3(3)
C8 C3 C4 C5 -172.9(3)
Ru1 C3 C4 C5 64.3(2)
C2 C3 C4 C9 173.8(3)
C8 C3 C4 C9 -0.4(5)
Ru1 C3 C4 C9 -123.1(3)
C2 C3 C4 Ru1 -63.03(19)
C8 C3 C4 Ru1 122.8(3)
C11 Ru1 C4 C5 164.15(18)
N2 Ru1 C4 C5 69.45(18)
C3 Ru1 C4 C5 -116.4(2)
C2 Ru1 C4 C5 -78.34(18)
C1 Ru1 C4 C5 -35.69(17)
P1 Ru1 C4 C5 -73.9(3)
C11 Ru1 C4 C3 -79.41(18)
N2 Ru1 C4 C3 -174.11(16)
C2 Ru1 C4 C3 38.10(17)
C1 Ru1 C4 C3 80.75(18)
P1 Ru1 C4 C3 42.5(4)
C5 Ru1 C4 C3 116.4(2)
C11 Ru1 C4 C9 39.8(3)
N2 Ru1 C4 C9 -54.9(3)
C3 Ru1 C4 C9 119.2(3)
C2 Ru1 C4 C9 157.3(3)
C1 Ru1 C4 C9 -160.1(3)
P1 Ru1 C4 C9 161.7(2)
C5 Ru1 C4 C9 -124.4(3)
C3 C4 C5 C1 -1.8(3)
C9 C4 C5 C1 -174.1(3)
Ru1 C4 C5 C1 59.8(2)
C3 C4 C5 C10 173.3(3)
C9 C4 C5 C10 0.9(5)
Ru1 C4 C5 C10 -125.1(3)
C3 C4 C5 Ru1 -61.58(19)
C9 C4 C5 Ru1 126.1(3)
C2 C1 C5 C4 1.5(3)
C6 C1 C5 C4 167.9(3)
Ru1 C1 C5 C4 -59.5(2)
C2 C1 C5 C10 -173.6(3)
C6 C1 C5 C10 -7.2(5)
Ru1 C1 C5 C10 125.3(3)
C2 C1 C5 Ru1 61.05(19)
C6 C1 C5 Ru1 -132.6(3)
C11 Ru1 C5 C4 -21.1(2)
N2 Ru1 C5 C4 -119.85(17)
C3 Ru1 C5 C4 38.63(17)
C2 Ru1 C5 C4 81.85(18)
C1 Ru1 C5 C4 120.0(2)
P1 Ru1 C5 C4 156.91(13)
C11 Ru1 C5 C1 -141.04(19)
N2 Ru1 C5 C1 120.18(17)
C3 Ru1 C5 C1 -81.34(18)
C2 Ru1 C5 C1 -38.12(17)
C4 Ru1 C5 C1 -120.0(2)
P1 Ru1 C5 C1 36.9(2)
C11 Ru1 C5 C10 99.8(3)
N2 Ru1 C5 C10 1.0(3)
C3 Ru1 C5 C10 159.5(3)
C2 Ru1 C5 C10 -157.3(3)
C4 Ru1 C5 C10 120.9(4)
C1 Ru1 C5 C10 -119.2(4)
P1 Ru1 C5 C10 -82.2(3)
C16 N2 C12 N1 175.0(2)
Ru1 N2 C12 N1 -0.2(3)
C16 N2 C12 C13 -3.0(4)
Ru1 N2 C12 C13 -178.2(2)
P1 N1 C12 N2 10.6(4)
P1 N1 C12 C13 -171.5(2)
N2 C12 C13 C14 2.2(4)
N1 C12 C13 C14 -175.6(3)
C12 C13 C14 C15 -0.3(4)
C13 C14 C15 C16 -0.8(4)
C12 N2 C16 C15 1.9(4)
Ru1 N2 C16 C15 177.0(2)
C14 C15 C16 N2 0.0(5)
N1 P1 C17 C19 79.4(2)
C20 P1 C17 C19 -29.3(3)
Ru1 P1 C17 C19 -170.40(19)
N1 P1 C17 C18 -44.2(2)
C20 P1 C17 C18 -152.9(2)
Ru1 P1 C17 C18 66.1(2)
N1 P1 C20 C21 51.8(3)
C17 P1 C20 C21 160.2(2)
Ru1 P1 C20 C21 -62.0(3)
N1 P1 C20 C22 176.8(2)
C17 P1 C20 C22 -74.8(2)
Ru1 P1 C20 C22 63.0(2)
